data_2020190
loop_
_publ_author_name
'Lightfoot, P.'
'Cheetham, A.K.'

_publ_section_title
;
 The synthesis and structure of heptacobalt tetrakis (hydrogenphosphate)
 bis(phosphate)
;
_journal_name_full 'Acta Crystallographica C (39,1983-)'
_journal_page_first 1331
_journal_page_last 1334
_journal_volume 44
_journal_year 1988
_chemical_formula_sum 'Co7 H4 O24 P6'
_chemical_name_systematic 'Co7 (H P O4)4 (P O4)2'
_space_group_IT_number 2
_symmetry_space_group_name_Hall '-P 1'
_symmetry_space_group_name_H-M 'P -1'
_cell_angle_alpha 104.29
_cell_angle_beta 101.35
_cell_angle_gamma 109.1
_cell_formula_units_Z 1
_cell_length_a 6.466
_cell_length_b 9.48
_cell_length_c 7.871
_cell_volume 421.021
_citation_journal_id_ASTM ACSCEE
_cod_data_source_file Lightfoot_ACSCEE_1988_1645.cif
_cod_data_source_block H4Co7O24P6
_cod_original_cell_volume 421.0211
_cod_original_formula_sum 'H4 Co7 O24 P6'
_cod_database_code 2020190

loop_
_symmetry_equiv_pos_as_xyz
x,y,z
-x,-y,-z

loop_
_atom_site_label
_atom_site_type_symbol
_atom_site_fract_x
_atom_site_fract_y
_atom_site_fract_z
_atom_site_occupancy
_atom_site_U_iso_or_equiv
O5 O-2 0.4484 -0.2278 0.2455 1 0.0
P3 P+5 0.22564 -0.22195 0.14347 1 0.0
P2 P+5 0.41036 0.37297 0.23105 1 0.0
O3 O-2 0.2714 0.4744 0.2954 1 0.0
O10 O-2 0.3803 -0.4903 -0.2052 1 0.0
Co3 Co+2 0.28549 0.28506 -0.18742 1 0.0
O1 O-2 0.262 0.2381 0.0505 1 0.0
P1 P+5 0.08549 -0.17344 -0.42163 1 0.0
O7 O-2 0.1081 -0.0977 -0.2173 1 0.0
O9 O-2 -0.0157 0.3365 -0.1711 1 0.0
Co2 Co+2 0.38612 0.11007 0.45711 1 0.0
H1 H+1 0.373 0.562 0.406 1 0.0
Co4 Co+2 0.0519 -0.48521 -0.28517 1 0.0
H2 H+1 0.826 0.202 0.125 1 0.0
O2 O-2 0.3034 -0.0864 -0.4636 1 0.0
O6 O-2 0.0537 -0.3474 -0.4577 1 0.0
O8 O-2 0.1259 0.1649 -0.4579 1 0.0
O11 O-2 0.2237 -0.0544 0.1861 1 0.0
O12 O-2 0.2063 -0.2745 -0.0671 1 0.0
Co1 Co+2 0 0 0 1 0.0
O4 O-2 0.4804 0.3115 0.3847 1 0.0
